data_4085378
loop_
_publ_author_name
'Francos, Javier'
'Gros, Philippe C.'
'Kennedy, Alan R.'
'O&#x2019;Hara, Charles T.'

_publ_section_title
;
 Structural Studies of (rac)-BIPHEN Organomagnesiates and Intermediates in
 the Halogen--Metal Exchange of 2-Bromopyridine
;
_journal_issue 11
_journal_name_full Organometallics
_journal_page_first 2550
_journal_paper_doi 10.1021/om501225g
_journal_volume 34
_journal_year 2015
_chemical_formula_sum 'C68 H104 Li4 O9'
_chemical_formula_weight 1093.27
_chemical_name_systematic
; 
 ? 
;
_space_group_IT_number 15
_symmetry_cell_setting monoclinic
_symmetry_space_group_name_Hall '-C 2yc'
_symmetry_space_group_name_H-M 'C 1 2/c 1'
_atom_sites_solution_hydrogens geom
_atom_sites_solution_primary direct
_atom_sites_solution_secondary difmap
_audit_creation_method SHELXL-97
_cell_angle_alpha 90.00
_cell_angle_beta 91.798(2)
_cell_angle_gamma 90.00
_cell_formula_units_Z 4
_cell_length_a 15.9337(4)
_cell_length_b 21.4472(6)
_cell_length_c 18.7634(4)
_cell_measurement_reflns_used 6602
_cell_measurement_temperature 123(2)
_cell_measurement_theta_max 28.9128
_cell_measurement_theta_min 3.1171
_cell_volume 6408.9(3)
_computing_structure_refinement 'SHELXL-97 (Sheldrick, 1997)'
_computing_structure_solution 'SHELXS-97 (Sheldrick, 1990)'
_diffrn_ambient_temperature 123(2)
_diffrn_measured_fraction_theta_full 0.991
_diffrn_measured_fraction_theta_max 0.950
_diffrn_measurement_device_type 'Oxford Diffraction Xcaibur E'
_diffrn_measurement_method omega-scans
_diffrn_radiation_monochromator graphite
_diffrn_radiation_source 'fine-focus sealed tube'
_diffrn_radiation_type MoK\a
_diffrn_radiation_wavelength 0.71073
_diffrn_reflns_av_R_equivalents 0.0333
_diffrn_reflns_av_sigmaI/netI 0.0465
_diffrn_reflns_limit_h_max 20
_diffrn_reflns_limit_h_min -20
_diffrn_reflns_limit_k_max 25
_diffrn_reflns_limit_k_min -27
_diffrn_reflns_limit_l_max 24
_diffrn_reflns_limit_l_min -22
_diffrn_reflns_number 21498
_diffrn_reflns_theta_full 27.00
_diffrn_reflns_theta_max 28.00
_diffrn_reflns_theta_min 3.12
_exptl_absorpt_coefficient_mu 0.072
_exptl_absorpt_correction_T_max 1.00000
_exptl_absorpt_correction_T_min 0.89018
_exptl_absorpt_correction_type multi-scan
_exptl_absorpt_process_details CrysalisPRO
_exptl_crystal_colour colourless
_exptl_crystal_density_diffrn 1.133
_exptl_crystal_density_method 'not measured'
_exptl_crystal_description prism
_exptl_crystal_F_000 2384
_exptl_crystal_size_max 0.4
_exptl_crystal_size_mid 0.2
_exptl_crystal_size_min 0.2
_refine_diff_density_max 0.294
_refine_diff_density_min -0.218
_refine_diff_density_rms 0.043
_refine_ls_extinction_method none
_refine_ls_goodness_of_fit_ref 1.018
_refine_ls_hydrogen_treatment mixed
_refine_ls_matrix_type full
_refine_ls_number_parameters 413
_refine_ls_number_reflns 7361
_refine_ls_number_restraints 92
_refine_ls_restrained_S_all 1.026
_refine_ls_R_factor_all 0.0815
_refine_ls_R_factor_gt 0.0526
_refine_ls_shift/su_max 0.000
_refine_ls_shift/su_mean 0.000
_refine_ls_structure_factor_coef Fsqd
_refine_ls_weighting_details 'calc w=1/[\s^2^(Fo^2^)+(0.0487P)^2^+5.5080P] where P=(Fo^2^+2Fc^2^)/3'
_refine_ls_weighting_scheme calc
_refine_ls_wR_factor_gt 0.1139
_refine_ls_wR_factor_ref 0.1292
_reflns_number_gt 5316
_reflns_number_total 7361
_reflns_threshold_expression I>2sigma(I)
_cod_data_source_file om501225g_si_001.cif
_cod_data_source_block 1
_cod_depositor_comments 'Adding full bibliography for 4085378--4085382.cif.'
_cod_original_sg_symbol_H-M 'C 2/c'
_cod_database_code 4085378

loop_
_symmetry_equiv_pos_as_xyz
'x, y, z'
'-x, y, -z+1/2'
'x+1/2, y+1/2, z'
'-x+1/2, y+1/2, -z+1/2'
'-x, -y, -z'
'x, -y, z-1/2'
'-x+1/2, -y+1/2, -z'
'x+1/2, -y+1/2, z-1/2'

loop_
_atom_site_label
_atom_site_type_symbol
_atom_site_fract_x
_atom_site_fract_y
_atom_site_fract_z
_atom_site_U_iso_or_equiv
_atom_site_adp_type
_atom_site_occupancy
_atom_site_symmetry_multiplicity
_atom_site_calc_flag
_atom_site_refinement_flags
_atom_site_disorder_assembly
_atom_site_disorder_group
Li1 Li 0.56819(18) 0.40526(13) 0.28925(14) 0.0272(6) Uani 1 1 d . . .
Li2 Li 0.5000 0.30335(17) 0.2500 0.0199(7) Uani 1 2 d S . .
Li3 Li 0.5000 0.18218(18) 0.2500 0.0258(8) Uani 1 2 d S . .
O1 O 0.45656(6) 0.37916(5) 0.30629(5) 0.0190(2) Uani 1 1 d . . .
O2 O 0.55384(6) 0.24264(5) 0.30732(5) 0.0192(2) Uani 1 1 d . . .
O3 O 0.59777(8) 0.48846(6) 0.32237(6) 0.0346(3) Uani 1 1 d . B .
O4 O 0.53652(8) 0.12165(5) 0.17319(6) 0.0337(3) Uani 1 1 d DU . .
O5 O 1.0000 0.42587(11) 0.2500 0.0795(8) Uani 1 2 d S . .
C1 C 0.49351(9) 0.32400(7) 0.41197(8) 0.0177(3) Uani 1 1 d . . .
C2 C 0.43325(9) 0.35728(7) 0.36985(7) 0.0171(3) Uani 1 1 d . . .
C3 C 0.35127(9) 0.36643(7) 0.39576(8) 0.0180(3) Uani 1 1 d . . .
C4 C 0.33180(10) 0.33481(7) 0.45792(8) 0.0201(3) Uani 1 1 d . . .
H4 H 0.2765 0.3388 0.4748 0.024 Uiso 1 1 calc R . .
C5 C 0.38805(10) 0.29786(7) 0.49677(8) 0.0202(3) Uani 1 1 d . . .
C6 C 0.47094(10) 0.29380(7) 0.47492(8) 0.0188(3) Uani 1 1 d . . .
C7 C 0.58473(9) 0.32154(7) 0.39227(7) 0.0180(3) Uani 1 1 d . . .
C8 C 0.61106(9) 0.27415(7) 0.34425(7) 0.0175(3) Uani 1 1 d . . .
C9 C 0.69869(10) 0.26228(8) 0.33833(8) 0.0216(3) Uani 1 1 d . . .
C10 C 0.75430(10) 0.30032(8) 0.37662(8) 0.0261(4) Uani 1 1 d . . .
H10 H 0.8127 0.2929 0.3724 0.031 Uiso 1 1 calc R . .
C11 C 0.72985(10) 0.34872(8) 0.42093(8) 0.0257(4) Uani 1 1 d . . .
C12 C 0.64401(10) 0.35851(8) 0.42970(8) 0.0230(3) Uani 1 1 d . . .
C13 C 0.28705(10) 0.41091(8) 0.35974(8) 0.0223(3) Uani 1 1 d . . .
C14 C 0.20786(11) 0.41919(9) 0.40339(10) 0.0315(4) Uani 1 1 d . . .
H14A H 0.2236 0.4354 0.4508 0.047 Uiso 1 1 calc R . .
H14B H 0.1797 0.3788 0.4082 0.047 Uiso 1 1 calc R . .
H14C H 0.1697 0.4486 0.3790 0.047 Uiso 1 1 calc R . .
C15 C 0.32600(11) 0.47588(8) 0.35338(9) 0.0257(4) Uani 1 1 d . . .
H15A H 0.3458 0.4902 0.4006 0.039 Uiso 1 1 calc R . .
H15B H 0.2837 0.5050 0.3340 0.039 Uiso 1 1 calc R . .
H15C H 0.3734 0.4740 0.3214 0.039 Uiso 1 1 calc R . .
C16 C 0.25737(11) 0.38752(8) 0.28590(9) 0.0296(4) Uani 1 1 d . . .
H16A H 0.2244 0.4202 0.2615 0.044 Uiso 1 1 calc R . .
H16B H 0.2225 0.3503 0.2913 0.044 Uiso 1 1 calc R . .
H16C H 0.3062 0.3772 0.2577 0.044 Uiso 1 1 calc R . .
C17 C 0.35985(11) 0.26425(8) 0.56253(8) 0.0267(4) Uani 1 1 d . . .
H17A H 0.2995 0.2709 0.5679 0.040 Uiso 1 1 calc R . .
H17B H 0.3906 0.2805 0.6046 0.040 Uiso 1 1 calc R . .
H17C H 0.3711 0.2195 0.5578 0.040 Uiso 1 1 calc R . .
C18 C 0.53430(10) 0.25790(8) 0.52006(8) 0.0257(4) Uani 1 1 d . . .
H18A H 0.5450 0.2800 0.5652 0.039 Uiso 1 1 calc R . .
H18B H 0.5868 0.2542 0.4945 0.039 Uiso 1 1 calc R . .
H18C H 0.5123 0.2162 0.5298 0.039 Uiso 1 1 calc R . .
C19 C 0.72886(10) 0.20780(8) 0.29254(9) 0.0285(4) Uani 1 1 d . . .
C20 C 0.70215(12) 0.21660(9) 0.21394(9) 0.0322(4) Uani 1 1 d . . .
H20A H 0.6414 0.2239 0.2101 0.048 Uiso 1 1 calc R . .
H20B H 0.7162 0.1791 0.1870 0.048 Uiso 1 1 calc R . .
H20C H 0.7318 0.2525 0.1944 0.048 Uiso 1 1 calc R . .
C21 C 0.69367(13) 0.14633(9) 0.32083(10) 0.0365(4) Uani 1 1 d . . .
H21A H 0.7146 0.1397 0.3699 0.055 Uiso 1 1 calc R . .
H21B H 0.7118 0.1118 0.2908 0.055 Uiso 1 1 calc R . .
H21C H 0.6322 0.1483 0.3199 0.055 Uiso 1 1 calc R . .
C22 C 0.82514(12) 0.20188(12) 0.29526(13) 0.0526(6) Uani 1 1 d . . .
H22A H 0.8501 0.2404 0.2775 0.079 Uiso 1 1 calc R . .
H22B H 0.8419 0.1668 0.2655 0.079 Uiso 1 1 calc R . .
H22C H 0.8448 0.1947 0.3446 0.079 Uiso 1 1 calc R . .
C23 C 0.79634(11) 0.38626(10) 0.46103(10) 0.0374(5) Uani 1 1 d . . .
H23A H 0.7884 0.4307 0.4506 0.056 Uiso 1 1 calc R . .
H23B H 0.8521 0.3732 0.4462 0.056 Uiso 1 1 calc R . .
H23C H 0.7917 0.3792 0.5124 0.056 Uiso 1 1 calc R . .
C24 C 0.61561(11) 0.40645(8) 0.48303(9) 0.0309(4) Uani 1 1 d . . .
H24A H 0.6242 0.3900 0.5315 0.046 Uiso 1 1 calc R . .
H24B H 0.5559 0.4156 0.4743 0.046 Uiso 1 1 calc R . .
H24C H 0.6484 0.4448 0.4779 0.046 Uiso 1 1 calc R . .
C25 C 0.53388(13) 0.52827(9) 0.35136(11) 0.0429(5) Uani 1 1 d D . .
H25A H 0.5105 0.5092 0.3945 0.052 Uiso 1 1 calc R A 1
H25B H 0.4876 0.5350 0.3157 0.052 Uiso 1 1 calc R A 1
C26 C 0.57640(15) 0.58899(11) 0.36974(14) 0.0441(8) Uani 0.882(7) 1 d P B 1
H26A H 0.5499 0.6096 0.4105 0.053 Uiso 0.882(7) 1 calc PR B 1
H26B H 0.5755 0.6178 0.3285 0.053 Uiso 0.882(7) 1 calc PR B 1
C27 C 0.66563(13) 0.56779(10) 0.38925(11) 0.0443(5) Uani 1 1 d D . .
H27A H 0.7065 0.6019 0.3827 0.053 Uiso 1 1 calc R B 1
H27B H 0.6701 0.5529 0.4391 0.053 Uiso 1 1 calc R B 1
C28 C 0.67925(12) 0.51529(10) 0.33725(10) 0.0393(5) Uani 1 1 d . B .
H28A H 0.7036 0.5314 0.2929 0.047 Uiso 1 1 calc R . .
H28B H 0.7179 0.4837 0.3584 0.047 Uiso 1 1 calc R . .
C29 C 0.5394(7) 0.1440(4) 0.1008(3) 0.0409(14) Uani 0.588(10) 1 d PDU C 1
H29A H 0.5948 0.1629 0.0918 0.049 Uiso 0.588(10) 1 calc PR C 1
H29B H 0.4954 0.1758 0.0915 0.049 Uiso 0.588(10) 1 calc PR C 1
C30 C 0.5247(4) 0.0880(2) 0.0540(2) 0.0465(12) Uani 0.588(10) 1 d PDU C 1
H30A H 0.4653 0.0857 0.0372 0.056 Uiso 0.588(10) 1 calc PR C 1
H30B H 0.5610 0.0893 0.0122 0.056 Uiso 0.588(10) 1 calc PR C 1
C31 C 0.5465(6) 0.0349(3) 0.1003(4) 0.0621(18) Uani 0.588(10) 1 d PDU C 1
H31A H 0.5908 0.0092 0.0789 0.075 Uiso 0.588(10) 1 calc PR C 1
H31B H 0.4967 0.0083 0.1074 0.075 Uiso 0.588(10) 1 calc PR C 1
C32 C 0.5779(4) 0.0624(3) 0.1709(4) 0.0355(13) Uani 0.588(10) 1 d PDU C 1
H32A H 0.5620 0.0357 0.2114 0.043 Uiso 0.588(10) 1 calc PR C 1
H32B H 0.6397 0.0675 0.1719 0.043 Uiso 0.588(10) 1 calc PR C 1
C33 C 1.01838(15) 0.38798(12) 0.19116(12) 0.0547(6) Uani 1 1 d . . .
H33A H 1.0792 0.3892 0.1820 0.066 Uiso 1 1 calc R . .
H33B H 0.9870 0.4025 0.1479 0.066 Uiso 1 1 calc R . .
C34 C 0.99215(13) 0.32337(10) 0.21013(10) 0.0442(5) Uani 1 1 d . . .
H34A H 1.0268 0.2917 0.1865 0.053 Uiso 1 1 calc R . .
H34B H 0.9322 0.3160 0.1975 0.053 Uiso 1 1 calc R . .
C30A C 0.5714(8) 0.1002(4) 0.0574(4) 0.056(2) Uani 0.412(10) 1 d PDU C 2
H30C H 0.5410 0.0909 0.0118 0.067 Uiso 0.412(10) 1 calc PR C 2
H30D H 0.6264 0.1189 0.0464 0.067 Uiso 0.412(10) 1 calc PR C 2
C29A C 0.5213(10) 0.1448(6) 0.1009(4) 0.0409(14) Uani 0.412(10) 1 d PDU C 2
H29C H 0.5417 0.1881 0.0959 0.049 Uiso 0.412(10) 1 calc PR C 2
H29D H 0.4609 0.1431 0.0871 0.049 Uiso 0.412(10) 1 calc PR C 2
C31A C 0.5841(6) 0.0428(4) 0.0987(5) 0.051(2) Uani 0.412(10) 1 d PDU C 2
H31C H 0.6444 0.0318 0.1018 0.061 Uiso 0.412(10) 1 calc PR C 2
H31D H 0.5529 0.0078 0.0758 0.061 Uiso 0.412(10) 1 calc PR C 2
C32A C 0.5513(9) 0.0554(4) 0.1727(6) 0.052(3) Uani 0.412(10) 1 d PDU C 2
H32C H 0.4987 0.0321 0.1803 0.062 Uiso 0.412(10) 1 calc PR C 2
H32D H 0.5934 0.0434 0.2102 0.062 Uiso 0.412(10) 1 calc PR C 2
C26A C 0.5781(6) 0.5633(9) 0.4131(7) 0.040(6) Uiso 0.118(7) 1 d PD B 2
H26C H 0.5533 0.6051 0.4197 0.048 Uiso 0.118(7) 1 calc PR B 2
H26D H 0.5752 0.5396 0.4582 0.048 Uiso 0.118(7) 1 calc PR B 2

loop_
_atom_site_aniso_label
_atom_site_aniso_U_11
_atom_site_aniso_U_22
_atom_site_aniso_U_33
_atom_site_aniso_U_23
_atom_site_aniso_U_13
_atom_site_aniso_U_12
Li1 0.0317(15) 0.0262(15) 0.0238(14) -0.0038(11) 0.0049(11) -0.0100(12)
Li2 0.0214(18) 0.0156(18) 0.0225(19) 0.000 -0.0015(14) 0.000
Li3 0.033(2) 0.019(2) 0.025(2) 0.000 -0.0016(16) 0.000
O1 0.0219(5) 0.0187(5) 0.0166(5) 0.0012(4) 0.0043(4) 0.0000(4)
O2 0.0204(5) 0.0170(5) 0.0200(5) -0.0018(4) -0.0016(4) 0.0001(4)
O3 0.0378(7) 0.0304(7) 0.0360(7) -0.0119(5) 0.0080(5) -0.0149(6)
O4 0.0557(8) 0.0213(6) 0.0242(6) 0.0007(5) 0.0027(5) 0.0077(6)
O5 0.121(2) 0.0330(13) 0.0861(19) 0.000 0.0319(17) 0.000
C1 0.0194(7) 0.0158(7) 0.0182(7) -0.0038(6) 0.0030(6) -0.0021(6)
C2 0.0224(8) 0.0136(7) 0.0154(7) -0.0027(5) 0.0034(6) -0.0029(6)
C3 0.0206(8) 0.0151(7) 0.0182(7) -0.0038(6) 0.0010(6) -0.0018(6)
C4 0.0203(8) 0.0199(8) 0.0206(8) -0.0049(6) 0.0060(6) -0.0040(6)
C5 0.0253(8) 0.0179(8) 0.0175(8) -0.0023(6) 0.0026(6) -0.0049(6)
C6 0.0236(8) 0.0159(7) 0.0167(7) -0.0026(6) -0.0005(6) -0.0022(6)
C7 0.0190(7) 0.0190(8) 0.0162(7) 0.0020(6) 0.0019(5) -0.0002(6)
C8 0.0194(7) 0.0184(8) 0.0148(7) 0.0036(6) 0.0002(5) -0.0002(6)
C9 0.0221(8) 0.0253(9) 0.0176(8) 0.0014(6) 0.0011(6) 0.0025(7)
C10 0.0185(8) 0.0374(10) 0.0224(8) 0.0024(7) 0.0002(6) 0.0008(7)
C11 0.0240(8) 0.0329(10) 0.0201(8) 0.0007(7) -0.0003(6) -0.0065(7)
C12 0.0265(8) 0.0248(9) 0.0180(8) -0.0007(6) 0.0022(6) -0.0044(7)
C13 0.0214(8) 0.0212(8) 0.0244(8) -0.0001(6) 0.0037(6) 0.0017(7)
C14 0.0240(9) 0.0310(10) 0.0400(10) 0.0057(8) 0.0064(7) 0.0053(8)
C15 0.0287(9) 0.0201(8) 0.0284(9) -0.0004(7) 0.0027(7) 0.0027(7)
C16 0.0277(9) 0.0284(9) 0.0323(9) 0.0011(7) -0.0065(7) 0.0000(7)
C17 0.0303(9) 0.0267(9) 0.0234(8) 0.0026(7) 0.0057(7) -0.0050(7)
C18 0.0301(9) 0.0259(9) 0.0210(8) 0.0037(6) 0.0014(6) -0.0003(7)
C19 0.0212(8) 0.0334(10) 0.0309(9) -0.0059(7) 0.0022(7) 0.0065(7)
C20 0.0377(10) 0.0310(10) 0.0285(9) -0.0059(7) 0.0112(7) -0.0019(8)
C21 0.0448(11) 0.0294(10) 0.0351(10) 0.0029(8) -0.0019(8) 0.0161(9)
C22 0.0268(10) 0.0648(15) 0.0663(15) -0.0278(12) 0.0017(9) 0.0128(10)
C23 0.0282(9) 0.0527(12) 0.0313(10) -0.0066(9) -0.0008(7) -0.0125(9)
C24 0.0344(10) 0.0309(10) 0.0278(9) -0.0097(7) 0.0055(7) -0.0103(8)
C25 0.0426(12) 0.0390(12) 0.0478(12) -0.0150(9) 0.0110(9) -0.0134(10)
C26 0.0532(15) 0.0324(13) 0.0477(17) -0.0153(11) 0.0159(11) -0.0145(11)
C27 0.0522(13) 0.0396(12) 0.0415(11) -0.0156(9) 0.0088(9) -0.0231(10)
C28 0.0367(11) 0.0406(11) 0.0410(11) -0.0133(9) 0.0065(8) -0.0173(9)
C29 0.066(4) 0.0331(11) 0.0243(10) 0.0029(8) 0.0064(14) 0.0118(19)
C30 0.051(3) 0.054(3) 0.034(2) -0.0107(17) -0.005(2) 0.005(2)
C31 0.091(5) 0.037(3) 0.058(3) -0.020(2) -0.001(3) 0.005(3)
C32 0.044(3) 0.025(2) 0.038(2) 0.0080(18) 0.008(2) 0.006(2)
C33 0.0532(14) 0.0681(17) 0.0432(13) 0.0154(11) 0.0063(10) 0.0050(12)
C34 0.0435(12) 0.0438(12) 0.0444(11) -0.0093(9) -0.0121(9) 0.0117(10)
C30A 0.080(6) 0.054(4) 0.034(3) 0.000(3) 0.019(4) 0.024(4)
C29A 0.066(4) 0.0331(11) 0.0243(10) 0.0029(8) 0.0064(14) 0.0118(19)
C31A 0.058(5) 0.036(4) 0.060(4) -0.003(3) 0.021(4) 0.015(4)
C32A 0.091(8) 0.016(3) 0.049(4) 0.002(3) 0.017(5) 0.006(4)

loop_
_atom_type_symbol
_atom_type_description
_atom_type_scat_dispersion_real
_atom_type_scat_dispersion_imag
_atom_type_scat_source
Li Li -0.0003 0.0001 'International Tables Vol C Tables 4.2.6.8 and 6.1.1.4'
O O 0.0106 0.0060 'International Tables Vol C Tables 4.2.6.8 and 6.1.1.4'
C C 0.0033 0.0016 'International Tables Vol C Tables 4.2.6.8 and 6.1.1.4'
H H 0.0000 0.0000 'International Tables Vol C Tables 4.2.6.8 and 6.1.1.4'

loop_
_geom_angle_atom_site_label_1
_geom_angle_atom_site_label_2
_geom_angle_atom_site_label_3
_geom_angle
_geom_angle_site_symmetry_1
_geom_angle_site_symmetry_3
O1 Li1 O1 84.53(12) . 2_655
O1 Li1 O3 115.81(15) . .
O1 Li1 O3 127.67(16) 2_655 .
O1 Li1 Li2 53.23(8) . .
O1 Li1 Li2 53.20(8) 2_655 .
O3 Li1 Li2 168.68(16) . .
O1 Li1 Li1 47.32(10) . 2_655
O1 Li1 Li1 47.12(9) 2_655 2_655
O3 Li1 Li1 111.91(10) . 2_655
Li2 Li1 Li1 59.39(8) . 2_655
O1 Li1 C7 75.49(10) . .
O1 Li1 C7 120.03(14) 2_655 .
O3 Li1 C7 111.84(13) . .
Li2 Li1 C7 70.10(9) . .
Li1 Li1 C7 118.60(11) 2_655 .
O2 Li2 O2 92.27(17) 2_655 .
O2 Li2 O1 133.04(5) 2_655 .
O2 Li2 O1 113.97(5) . .
O2 Li2 O1 113.97(5) 2_655 2_655
O2 Li2 O1 133.04(5) . 2_655
O1 Li2 O1 76.46(13) . 2_655
O2 Li2 Li1 161.07(12) 2_655 .
O2 Li2 Li1 104.30(8) . .
O1 Li2 Li1 47.38(10) . .
O1 Li2 Li1 47.55(9) 2_655 .
O2 Li2 Li1 104.30(8) 2_655 2_655
O2 Li2 Li1 161.06(12) . 2_655
O1 Li2 Li1 47.55(9) . 2_655
O1 Li2 Li1 47.38(10) 2_655 2_655
Li1 Li2 Li1 61.22(16) . 2_655
O2 Li2 C8 121.55(16) 2_655 .
O2 Li2 C8 30.14(5) . .
O1 Li2 C8 94.31(6) . .
O1 Li2 C8 108.18(7) 2_655 .
Li1 Li2 C8 74.22(8) . .
Li1 Li2 C8 134.13(14) 2_655 .
O2 Li2 C8 30.14(5) 2_655 2_655
O2 Li2 C8 121.55(16) . 2_655
O1 Li2 C8 108.18(7) . 2_655
O1 Li2 C8 94.31(6) 2_655 2_655
Li1 Li2 C8 134.13(14) . 2_655
Li1 Li2 C8 74.22(8) 2_655 2_655
C8 Li2 C8 151.46(17) . 2_655
O2 Li2 Li3 46.13(8) 2_655 .
O2 Li2 Li3 46.13(8) . .
O1 Li2 Li3 141.77(7) . .
O1 Li2 Li3 141.77(7) 2_655 .
Li1 Li2 Li3 149.39(8) . .
Li1 Li2 Li3 149.39(8) 2_655 .
C8 Li2 Li3 75.73(9) . .
C8 Li2 Li3 75.73(9) 2_655 .
O2 Li2 C2 90.27(4) 2_655 2_655
O2 Li2 C2 125.03(6) . 2_655
O1 Li2 C2 103.25(13) . 2_655
O1 Li2 C2 27.73(4) 2_655 2_655
Li1 Li2 C2 72.81(10) . 2_655
Li1 Li2 C2 64.97(9) 2_655 2_655
C8 Li2 C2 113.03(5) . 2_655
C8 Li2 C2 79.32(5) 2_655 2_655
Li3 Li2 C2 114.68(7) . 2_655
O2 Li2 C2 125.03(6) 2_655 .
O2 Li2 C2 90.27(4) . .
O1 Li2 C2 27.73(4) . .
O1 Li2 C2 103.25(13) 2_655 .
Li1 Li2 C2 64.97(9) . .
Li1 Li2 C2 72.81(10) 2_655 .
C8 Li2 C2 79.32(5) . .
C8 Li2 C2 113.03(5) 2_655 .
Li3 Li2 C2 114.67(7) . .
C2 Li2 C2 130.65(15) 2_655 .
O2 Li3 O2 92.50(18) 2_655 .
O2 Li3 O4 135.27(5) 2_655 2_655
O2 Li3 O4 99.82(4) . 2_655
O2 Li3 O4 99.82(4) 2_655 .
O2 Li3 O4 135.27(5) . .
O4 Li3 O4 100.86(18) 2_655 .
O2 Li3 Li2 46.25(9) 2_655 .
O2 Li3 Li2 46.25(9) . .
O4 Li3 Li2 129.57(9) 2_655 .
O4 Li3 Li2 129.57(9) . .
C2 O1 Li1 122.53(12) . .
C2 O1 Li1 151.79(13) . 2_655
Li1 O1 Li1 85.55(15) . 2_655
C2 O1 Li2 106.53(10) . .
Li1 O1 Li2 79.39(10) . .
Li1 O1 Li2 79.25(10) 2_655 .
C8 O2 Li3 162.74(12) . .
C8 O2 Li2 104.01(12) . .
Li3 O2 Li2 87.62(12) . .
C28 O3 C25 109.39(13) . .
C28 O3 Li1 129.60(15) . .
C25 O3 Li1 119.70(13) . .
C32 O4 C32A 18.1(6) . .
C32 O4 C29 103.8(5) . .
C32A O4 C29 108.2(5) . .
C32 O4 C29A 109.7(5) . .
C32A O4 C29A 110.7(7) . .
C29 O4 C29A 11.4(10) . .
C32 O4 Li3 136.8(3) . .
C32A O4 Li3 133.1(4) . .
C29 O4 Li3 118.2(3) . .
C29A O4 Li3 113.5(4) . .
C33 O5 C33 109.6(2) . 2_755
C6 C1 C2 120.97(13) . .
C6 C1 C7 117.60(13) . .
C2 C1 C7 121.40(13) . .
O1 C2 C1 117.98(12) . .
O1 C2 C3 122.50(13) . .
C1 C2 C3 119.51(13) . .
O1 C2 Li2 45.74(9) . .
C1 C2 Li2 88.38(9) . .
C3 C2 Li2 135.67(10) . .
C4 C3 C2 116.77(14) . .
C4 C3 C13 120.46(13) . .
C2 C3 C13 122.73(13) . .
C5 C4 C3 124.16(14) . .
C5 C4 H4 117.9 . .
C3 C4 H4 117.9 . .
C4 C5 C6 118.86(14) . .
C4 C5 C17 119.91(14) . .
C6 C5 C17 121.21(14) . .
C5 C6 C1 119.17(14) . .
C5 C6 C18 119.27(13) . .
C1 C6 C18 121.55(13) . .
C12 C7 C8 120.69(13) . .
C12 C7 C1 119.66(13) . .
C8 C7 C1 118.82(13) . .
C12 C7 Li1 91.84(11) . .
C8 C7 Li1 92.66(10) . .
C1 C7 Li1 94.61(11) . .
O2 C8 C9 122.10(13) . .
O2 C8 C7 119.02(13) . .
C9 C8 C7 118.87(14) . .
O2 C8 Li2 45.85(10) . .
C9 C8 Li2 130.67(10) . .
C7 C8 Li2 92.96(11) . .
C10 C9 C8 117.72(14) . .
C10 C9 C19 122.04(14) . .
C8 C9 C19 120.21(14) . .
C9 C10 C11 124.12(15) . .
C9 C10 H10 117.9 . .
C11 C10 H10 117.9 . .
C10 C11 C12 118.35(15) . .
C10 C11 C23 119.28(15) . .
C12 C11 C23 122.27(15) . .
C11 C12 C7 120.09(14) . .
C11 C12 C24 119.57(15) . .
C7 C12 C24 120.24(14) . .
C15 C13 C16 109.95(13) . .
C15 C13 C14 106.15(13) . .
C16 C13 C14 106.51(14) . .
C15 C13 C3 109.43(13) . .
C16 C13 C3 112.06(13) . .
C14 C13 C3 112.54(13) . .
C13 C14 H14A 109.5 . .
C13 C14 H14B 109.5 . .
H14A C14 H14B 109.5 . .
C13 C14 H14C 109.5 . .
H14A C14 H14C 109.5 . .
H14B C14 H14C 109.5 . .
C13 C15 H15A 109.5 . .
C13 C15 H15B 109.5 . .
H15A C15 H15B 109.5 . .
C13 C15 H15C 109.5 . .
H15A C15 H15C 109.5 . .
H15B C15 H15C 109.5 . .
C13 C16 H16A 109.5 . .
C13 C16 H16B 109.5 . .
H16A C16 H16B 109.5 . .
C13 C16 H16C 109.5 . .
H16A C16 H16C 109.5 . .
H16B C16 H16C 109.5 . .
C5 C17 H17A 109.5 . .
C5 C17 H17B 109.5 . .
H17A C17 H17B 109.5 . .
C5 C17 H17C 109.5 . .
H17A C17 H17C 109.5 . .
H17B C17 H17C 109.5 . .
C6 C18 H18A 109.5 . .
C6 C18 H18B 109.5 . .
H18A C18 H18B 109.5 . .
C6 C18 H18C 109.5 . .
H18A C18 H18C 109.5 . .
H18B C18 H18C 109.5 . .
C20 C19 C21 110.19(15) . .
C20 C19 C9 111.21(14) . .
C21 C19 C9 109.63(13) . .
C20 C19 C22 106.76(15) . .
C21 C19 C22 107.01(16) . .
C9 C19 C22 111.93(15) . .
C19 C20 H20A 109.5 . .
C19 C20 H20B 109.5 . .
H20A C20 H20B 109.5 . .
C19 C20 H20C 109.5 . .
H20A C20 H20C 109.5 . .
H20B C20 H20C 109.5 . .
C19 C21 H21A 109.5 . .
C19 C21 H21B 109.5 . .
H21A C21 H21B 109.5 . .
C19 C21 H21C 109.5 . .
H21A C21 H21C 109.5 . .
H21B C21 H21C 109.5 . .
C19 C22 H22A 109.5 . .
C19 C22 H22B 109.5 . .
H22A C22 H22B 109.5 . .
C19 C22 H22C 109.5 . .
H22A C22 H22C 109.5 . .
H22B C22 H22C 109.5 . .
C11 C23 H23A 109.5 . .
C11 C23 H23B 109.5 . .
H23A C23 H23B 109.5 . .
C11 C23 H23C 109.5 . .
H23A C23 H23C 109.5 . .
H23B C23 H23C 109.5 . .
C12 C24 H24A 109.5 . .
C12 C24 H24B 109.5 . .
H24A C24 H24B 109.5 . .
C12 C24 H24C 109.5 . .
H24A C24 H24C 109.5 . .
H24B C24 H24C 109.5 . .
O3 C25 C26 106.25(16) . .
O3 C25 C26A 105.1(5) . .
C26 C25 C26A 37.7(7) . .
O3 C25 H25A 110.5 . .
C26 C25 H25A 110.5 . .
C26A C25 H25A 76.2 . .
O3 C25 H25B 110.5 . .
C26 C25 H25B 110.5 . .
C26A C25 H25B 138.9 . .
H25A C25 H25B 108.7 . .
C25 C26 C27 101.94(19) . .
C25 C26 H26A 111.4 . .
C27 C26 H26A 111.4 . .
C25 C26 H26B 111.4 . .
C27 C26 H26B 111.4 . .
H26A C26 H26B 109.2 . .
C26A C27 C28 107.6(5) . .
C26A C27 C26 38.1(7) . .
C28 C27 C26 102.64(16) . .
C26A C27 H27A 135.7 . .
C28 C27 H27A 111.2 . .
C26 C27 H27A 111.2 . .
C26A C27 H27B 74.6 . .
C28 C27 H27B 111.2 . .
C26 C27 H27B 111.2 . .
H27A C27 H27B 109.2 . .
O3 C28 C27 106.04(15) . .
O3 C28 H28A 110.5 . .
C27 C28 H28A 110.5 . .
O3 C28 H28B 110.5 . .
C27 C28 H28B 110.5 . .
H28A C28 H28B 108.7 . .
O4 C29 C30 105.9(6) . .
O4 C29 H29A 110.6 . .
C30 C29 H29A 110.6 . .
O4 C29 H29B 110.6 . .
C30 C29 H29B 110.6 . .
H29A C29 H29B 108.7 . .
C31 C30 C29 104.3(4) . .
C31 C30 H30A 110.9 . .
C29 C30 H30A 110.9 . .
C31 C30 H30B 110.9 . .
C29 C30 H30B 110.9 . .
H30A C30 H30B 108.9 . .
C30 C31 C32 106.2(5) . .
C30 C31 H31A 110.5 . .
C32 C31 H31A 110.5 . .
C30 C31 H31B 110.5 . .
C32 C31 H31B 110.5 . .
H31A C31 H31B 108.7 . .
O4 C32 C31 103.4(5) . .
O4 C32 H32A 111.1 . .
C31 C32 H32A 111.1 . .
O4 C32 H32B 111.1 . .
C31 C32 H32B 111.1 . .
H32A C32 H32B 109.0 . .
O5 C33 C34 106.37(17) . .
O5 C33 H33A 110.5 . .
C34 C33 H33A 110.5 . .
O5 C33 H33B 110.5 . .
C34 C33 H33B 110.5 . .
H33A C33 H33B 108.6 . .
C33 C34 C34 101.38(13) . 2_755
C33 C34 H34A 111.5 . .
C34 C34 H34A 111.5 2_755 .
C33 C34 H34B 111.5 . .
C34 C34 H34B 111.5 2_755 .
H34A C34 H34B 109.3 . .
C31A C30A C29A 108.3(7) . .
C31A C30A H30C 110.0 . .
C29A C30A H30C 110.0 . .
C31A C30A H30D 110.0 . .
C29A C30A H30D 110.0 . .
H30C C30A H30D 108.4 . .
O4 C29A C30A 102.3(7) . .
O4 C29A H29C 111.3 . .
C30A C29A H29C 111.3 . .
O4 C29A H29D 111.3 . .
C30A C29A H29D 111.3 . .
H29C C29A H29D 109.2 . .
C30A C31A C32A 106.7(7) . .
C30A C31A H31C 110.4 . .
C32A C31A H31C 110.4 . .
C30A C31A H31D 110.4 . .
C32A C31A H31D 110.4 . .
H31C C31A H31D 108.6 . .
O4 C32A C31A 103.9(7) . .
O4 C32A H32C 111.0 . .
C31A C32A H32C 111.0 . .
O4 C32A H32D 111.0 . .
C31A C32A H32D 111.0 . .
H32C C32A H32D 109.0 . .
C27 C26A C25 102.7(6) . .
C27 C26A H26C 111.2 . .
C25 C26A H26C 111.2 . .
C27 C26A H26D 111.2 . .
C25 C26A H26D 111.2 . .
H26C C26A H26D 109.1 . .

loop_
_geom_bond_atom_site_label_1
_geom_bond_atom_site_label_2
_geom_bond_distance
_geom_bond_site_symmetry_2
Li1 O1 1.901(3) .
Li1 O1 1.907(3) 2_655
Li1 O3 1.943(3) .
Li1 Li2 2.540(4) .
Li1 Li1 2.587(6) 2_655
Li1 C7 2.645(3) .
Li2 O2 1.879(3) 2_655
Li2 O2 1.879(3) .
Li2 O1 2.070(3) .
Li2 O1 2.070(3) 2_655
Li2 Li1 2.540(4) 2_655
Li2 C8 2.5406(17) .
Li2 C8 2.5406(17) 2_655
Li2 Li3 2.599(5) .
Li2 C2 2.771(2) 2_655
Li2 C2 2.771(2) .
Li3 O2 1.875(3) 2_655
Li3 O2 1.875(3) .
Li3 O4 2.038(3) 2_655
Li3 O4 2.038(3) .
O1 C2 1.3447(17) .
O1 Li1 1.907(3) 2_655
O2 C8 1.3146(18) .
O3 C28 1.439(2) .
O3 C25 1.448(2) .
O4 C32 1.433(6) .
O4 C32A 1.441(8) .
O4 C29 1.444(6) .
O4 C29A 1.457(8) .
O5 C33 1.409(3) .
O5 C33 1.409(3) 2_755
C1 C6 1.404(2) .
C1 C2 1.417(2) .
C1 C7 1.512(2) .
C2 C3 1.422(2) .
C3 C4 1.393(2) .
C3 C13 1.540(2) .
C4 C5 1.386(2) .
C4 H4 0.9500 .
C5 C6 1.398(2) .
C5 C17 1.510(2) .
C6 C18 1.509(2) .
C7 C12 1.404(2) .
C7 C8 1.430(2) .
C8 C9 1.427(2) .
C9 C10 1.388(2) .
C9 C19 1.536(2) .
C10 C11 1.393(2) .
C10 H10 0.9500 .
C11 C12 1.399(2) .
C11 C23 1.512(2) .
C12 C24 1.514(2) .
C13 C15 1.531(2) .
C13 C16 1.534(2) .
C13 C14 1.536(2) .
C14 H14A 0.9800 .
C14 H14B 0.9800 .
C14 H14C 0.9800 .
C15 H15A 0.9800 .
C15 H15B 0.9800 .
C15 H15C 0.9800 .
C16 H16A 0.9800 .
C16 H16B 0.9800 .
C16 H16C 0.9800 .
C17 H17A 0.9800 .
C17 H17B 0.9800 .
C17 H17C 0.9800 .
C18 H18A 0.9800 .
C18 H18B 0.9800 .
C18 H18C 0.9800 .
C19 C20 1.534(2) .
C19 C21 1.534(3) .
C19 C22 1.539(2) .
C20 H20A 0.9800 .
C20 H20B 0.9800 .
C20 H20C 0.9800 .
C21 H21A 0.9800 .
C21 H21B 0.9800 .
C21 H21C 0.9800 .
C22 H22A 0.9800 .
C22 H22B 0.9800 .
C22 H22C 0.9800 .
C23 H23A 0.9800 .
C23 H23B 0.9800 .
C23 H23C 0.9800 .
C24 H24A 0.9800 .
C24 H24B 0.9800 .
C24 H24C 0.9800 .
C25 C26 1.503(3) .
C25 C26A 1.533(9) .
C25 H25A 0.9900 .
C25 H25B 0.9900 .
C26 C27 1.526(3) .
C26 H26A 0.9900 .
C26 H26B 0.9900 .
C27 C26A 1.481(9) .
C27 C28 1.510(3) .
C27 H27A 0.9900 .
C27 H27B 0.9900 .
C28 H28A 0.9900 .
C28 H28B 0.9900 .
C29 C30 1.501(8) .
C29 H29A 0.9900 .
C29 H29B 0.9900 .
C30 C31 1.468(6) .
C30 H30A 0.9900 .
C30 H30B 0.9900 .
C31 C32 1.520(7) .
C31 H31A 0.9900 .
C31 H31B 0.9900 .
C32 H32A 0.9900 .
C32 H32B 0.9900 .
C33 C34 1.493(3) .
C33 H33A 0.9900 .
C33 H33B 0.9900 .
C34 C34 1.509(4) 2_755
C34 H34A 0.9900 .
C34 H34B 0.9900 .
C30A C31A 1.465(8) .
C30A C29A 1.504(9) .
C30A H30C 0.9900 .
C30A H30D 0.9900 .
C29A H29C 0.9900 .
C29A H29D 0.9900 .
C31A C32A 1.524(8) .
C31A H31C 0.9900 .
C31A H31D 0.9900 .
C32A H32C 0.9900 .
C32A H32D 0.9900 .
C26A H26C 0.9900 .
C26A H26D 0.9900 .

loop_
_geom_torsion_atom_site_label_1
_geom_torsion_atom_site_label_2
_geom_torsion_atom_site_label_3
_geom_torsion_atom_site_label_4
_geom_torsion
_geom_torsion_site_symmetry_1
_geom_torsion_site_symmetry_4
O1 Li1 Li2 O2 100.1(3) . 2_655
O1 Li1 Li2 O2 -14.1(3) 2_655 2_655
O3 Li1 Li2 O2 84.6(8) . 2_655
Li1 Li1 Li2 O2 42.9(3) 2_655 2_655
C7 Li1 Li2 O2 -173.4(3) . 2_655
O1 Li1 Li2 O2 -109.59(8) . .
O1 Li1 Li2 O2 136.18(8) 2_655 .
O3 Li1 Li2 O2 -125.1(8) . .
Li1 Li1 Li2 O2 -166.83(9) 2_655 .
C7 Li1 Li2 O2 -23.15(7) . .
O1 Li1 Li2 O1 -114.24(13) 2_655 .
O3 Li1 Li2 O1 -15.5(7) . .
Li1 Li1 Li2 O1 -57.24(10) 2_655 .
C7 Li1 Li2 O1 86.44(8) . .
O1 Li1 Li2 O1 114.24(13) . 2_655
O3 Li1 Li2 O1 98.7(8) . 2_655
Li1 Li1 Li2 O1 57.00(10) 2_655 2_655
C7 Li1 Li2 O1 -159.32(12) . 2_655
O1 Li1 Li2 Li1 57.24(10) . 2_655
O1 Li1 Li2 Li1 -57.00(10) 2_655 2_655
O3 Li1 Li2 Li1 41.7(7) . 2_655
C7 Li1 Li2 Li1 143.68(14) . 2_655
O1 Li1 Li2 C8 -111.49(8) . .
O1 Li1 Li2 C8 134.27(10) 2_655 .
O3 Li1 Li2 C8 -127.0(8) . .
Li1 Li1 Li2 C8 -168.73(12) 2_655 .
C7 Li1 Li2 C8 -25.05(5) . .
O1 Li1 Li2 C8 72.43(12) . 2_655
O1 Li1 Li2 C8 -41.81(13) 2_655 2_655
O3 Li1 Li2 C8 56.9(8) . 2_655
Li1 Li1 Li2 C8 15.19(16) 2_655 2_655
C7 Li1 Li2 C8 158.87(7) . 2_655
O1 Li1 Li2 Li3 -122.76(10) . .
O1 Li1 Li2 Li3 123.00(10) 2_655 .
O3 Li1 Li2 Li3 -138.3(7) . .
Li1 Li1 Li2 Li3 180.0 2_655 .
C7 Li1 Li2 Li3 -36.32(14) . .
O1 Li1 Li2 C2 127.65(10) . 2_655
O1 Li1 Li2 C2 13.41(6) 2_655 2_655
O3 Li1 Li2 C2 112.1(8) . 2_655
Li1 Li1 Li2 C2 70.41(10) 2_655 2_655
C7 Li1 Li2 C2 -145.91(8) . 2_655
O1 Li1 Li2 C2 -26.11(6) . .
O1 Li1 Li2 C2 -140.35(11) 2_655 .
O3 Li1 Li2 C2 -41.7(7) . .
Li1 Li1 Li2 C2 -83.35(11) 2_655 .
C7 Li1 Li2 C2 60.33(6) . .
O2 Li2 Li3 O2 180.0 . 2_655
O1 Li2 Li3 O2 108.04(6) . 2_655
O1 Li2 Li3 O2 -71.96(6) 2_655 2_655
Li1 Li2 Li3 O2 -162.16(12) . 2_655
Li1 Li2 Li3 O2 17.84(12) 2_655 2_655
C8 Li2 Li3 O2 -173.35(5) . 2_655
C8 Li2 Li3 O2 6.65(5) 2_655 2_655
C2 Li2 Li3 O2 -64.25(5) 2_655 2_655
C2 Li2 Li3 O2 115.75(5) . 2_655
O2 Li2 Li3 O2 179.999(1) 2_655 .
O1 Li2 Li3 O2 -71.96(6) . .
O1 Li2 Li3 O2 108.04(6) 2_655 .
Li1 Li2 Li3 O2 17.84(12) . .
Li1 Li2 Li3 O2 -162.16(12) 2_655 .
C8 Li2 Li3 O2 6.65(5) . .
C8 Li2 Li3 O2 -173.35(5) 2_655 .
C2 Li2 Li3 O2 115.75(5) 2_655 .
C2 Li2 Li3 O2 -64.25(5) . .
O2 Li2 Li3 O4 -119.00(6) 2_655 2_655
O2 Li2 Li3 O4 61.00(6) . 2_655
O1 Li2 Li3 O4 -10.96(7) . 2_655
O1 Li2 Li3 O4 169.04(7) 2_655 2_655
Li1 Li2 Li3 O4 78.84(12) . 2_655
Li1 Li2 Li3 O4 -101.16(12) 2_655 2_655
C8 Li2 Li3 O4 67.65(6) . 2_655
C8 Li2 Li3 O4 -112.35(6) 2_655 2_655
C2 Li2 Li3 O4 176.75(6) 2_655 2_655
C2 Li2 Li3 O4 -3.25(6) . 2_655
O2 Li2 Li3 O4 61.00(6) 2_655 .
O2 Li2 Li3 O4 -119.00(6) . .
O1 Li2 Li3 O4 169.04(7) . .
O1 Li2 Li3 O4 -10.96(7) 2_655 .
Li1 Li2 Li3 O4 -101.16(12) . .
Li1 Li2 Li3 O4 78.84(12) 2_655 .
C8 Li2 Li3 O4 -112.35(6) . .
C8 Li2 Li3 O4 67.65(6) 2_655 .
C2 Li2 Li3 O4 -3.25(6) 2_655 .
C2 Li2 Li3 O4 176.76(6) . .
O1 Li1 O1 C2 150.11(10) 2_655 .
O3 Li1 O1 C2 -80.4(2) . .
Li2 Li1 O1 C2 102.94(13) . .
Li1 Li1 O1 C2 -177.18(18) 2_655 .
C7 Li1 O1 C2 27.15(14) . .
O1 Li1 O1 Li1 -32.71(16) 2_655 2_655
O3 Li1 O1 Li1 96.77(12) . 2_655
Li2 Li1 O1 Li1 -79.88(11) . 2_655
C7 Li1 O1 Li1 -155.67(9) . 2_655
O1 Li1 O1 Li2 47.18(9) 2_655 .
O3 Li1 O1 Li2 176.65(16) . .
Li1 Li1 O1 Li2 79.88(11) 2_655 .
C7 Li1 O1 Li2 -75.79(7) . .
O2 Li2 O1 C2 84.91(17) 2_655 .
O2 Li2 O1 C2 -33.41(13) . .
O1 Li2 O1 C2 -164.80(11) 2_655 .
Li1 Li2 O1 C2 -121.00(13) . .
Li1 Li2 O1 C2 151.56(14) 2_655 .
C8 Li2 O1 C2 -57.11(11) . .
C8 Li2 O1 C2 105.07(11) 2_655 .
Li3 Li2 O1 C2 15.20(11) . .
C2 Li2 O1 C2 -172.00(6) 2_655 .
O2 Li2 O1 Li1 -154.08(18) 2_655 .
O2 Li2 O1 Li1 87.60(12) . .
O1 Li2 O1 Li1 -43.79(9) 2_655 .
Li1 Li2 O1 Li1 -87.43(16) 2_655 .
C8 Li2 O1 Li1 63.89(11) . .
C8 Li2 O1 Li1 -133.92(13) 2_655 .
Li3 Li2 O1 Li1 136.21(9) . .
C2 Li2 O1 Li1 -50.99(10) 2_655 .
C2 Li2 O1 Li1 121.00(13) . .
O2 Li2 O1 Li1 -66.65(17) 2_655 2_655
O2 Li2 O1 Li1 175.03(13) . 2_655
O1 Li2 O1 Li1 43.64(9) 2_655 2_655
Li1 Li2 O1 Li1 87.43(16) . 2_655
C8 Li2 O1 Li1 151.32(12) . 2_655
C8 Li2 O1 Li1 -46.49(12) 2_655 2_655
Li3 Li2 O1 Li1 -136.36(9) . 2_655
C2 Li2 O1 Li1 36.44(10) 2_655 2_655
C2 Li2 O1 Li1 -151.56(14) . 2_655
O2 Li3 O2 C8 -133.1(4) 2_655 .
O4 Li3 O2 C8 90.1(3) 2_655 .
O4 Li3 O2 C8 -26.4(5) . .
Li2 Li3 O2 C8 -133.1(4) . .
O2 Li3 O2 Li2 0.0 2_655 .
O4 Li3 O2 Li2 -136.82(8) 2_655 .
O4 Li3 O2 Li2 106.7(2) . .
O2 Li2 O2 C8 167.09(10) 2_655 .
O1 Li2 O2 C8 -53.00(12) . .
O1 Li2 O2 C8 40.70(18) 2_655 .
Li1 Li2 O2 C8 -3.65(11) . .
Li1 Li2 O2 C8 -41.6(3) 2_655 .
C8 Li2 O2 C8 174.65(5) 2_655 .
Li3 Li2 O2 C8 167.09(10) . .
C2 Li2 O2 C8 75.17(16) 2_655 .
C2 Li2 O2 C8 -67.84(10) . .
O2 Li2 O2 Li3 0.0 2_655 .
O1 Li2 O2 Li3 139.91(8) . .
O1 Li2 O2 Li3 -126.39(15) 2_655 .
Li1 Li2 O2 Li3 -170.74(7) . .
Li1 Li2 O2 Li3 151.3(3) 2_655 .
C8 Li2 O2 Li3 -167.09(10) . .
C8 Li2 O2 Li3 7.56(6) 2_655 .
C2 Li2 O2 Li3 -91.92(13) 2_655 .
C2 Li2 O2 Li3 125.07(6) . .
O1 Li1 O3 C28 159.66(16) . .
O1 Li1 O3 C28 -96.5(2) 2_655 .
Li2 Li1 O3 C28 173.5(7) . .
Li1 Li1 O3 C28 -148.44(17) 2_655 .
C7 Li1 O3 C28 75.74(19) . .
O1 Li1 O3 C25 -5.8(2) . .
O1 Li1 O3 C25 98.0(2) 2_655 .
Li2 Li1 O3 C25 8.0(8) . .
Li1 Li1 O3 C25 46.1(2) 2_655 .
C7 Li1 O3 C25 -89.75(18) . .
O2 Li3 O4 C32 -176.9(4) 2_655 .
O2 Li3 O4 C32 79.3(5) . .
O4 Li3 O4 C32 -36.8(4) 2_655 .
Li2 Li3 O4 C32 143.2(4) . .
O2 Li3 O4 C32A -151.8(8) 2_655 .
O2 Li3 O4 C32A 104.5(8) . .
O4 Li3 O4 C32A -11.6(8) 2_655 .
Li2 Li3 O4 C32A 168.4(8) . .
O2 Li3 O4 C29 18.7(5) 2_655 .
O2 Li3 O4 C29 -85.1(5) . .
O4 Li3 O4 C29 158.8(5) 2_655 .
Li2 Li3 O4 C29 -21.2(5) . .
O2 Li3 O4 C29A 7.1(8) 2_655 .
O2 Li3 O4 C29A -96.7(8) . .
O4 Li3 O4 C29A 147.2(8) 2_655 .
Li2 Li3 O4 C29A -32.8(8) . .
Li1 O1 C2 C1 -32.0(2) . .
Li1 O1 C2 C1 153.9(2) 2_655 .
Li2 O1 C2 C1 55.77(14) . .
Li1 O1 C2 C3 147.91(15) . .
Li1 O1 C2 C3 -26.1(3) 2_655 .
Li2 O1 C2 C3 -124.30(13) . .
Li1 O1 C2 Li2 -87.80(14) . .
Li1 O1 C2 Li2 98.2(3) 2_655 .
C6 C1 C2 O1 -172.64(13) . .
C7 C1 C2 O1 9.5(2) . .
C6 C1 C2 C3 7.4(2) . .
C7 C1 C2 C3 -170.44(13) . .
C6 C1 C2 Li2 -136.31(14) . .
C7 C1 C2 Li2 45.81(15) . .
O2 Li2 C2 O1 -117.25(15) 2_655 .
O2 Li2 C2 O1 149.80(12) . .
O1 Li2 C2 O1 15.18(11) 2_655 .
Li1 Li2 C2 O1 44.11(12) . .
Li1 Li2 C2 O1 -21.58(11) 2_655 .
C8 Li2 C2 O1 121.55(12) . .
C8 Li2 C2 O1 -85.42(13) 2_655 .
Li3 Li2 C2 O1 -169.71(8) . .
C2 Li2 C2 O1 10.29(8) 2_655 .
O2 Li2 C2 C1 109.68(16) 2_655 .
O2 Li2 C2 C1 16.72(11) . .
O1 Li2 C2 C1 -133.07(14) . .
O1 Li2 C2 C1 -117.89(9) 2_655 .
Li1 Li2 C2 C1 -88.96(12) . .
Li1 Li2 C2 C1 -154.65(12) 2_655 .
C8 Li2 C2 C1 -11.52(10) . .
C8 Li2 C2 C1 141.50(14) 2_655 .
Li3 Li2 C2 C1 57.21(9) . .
C2 Li2 C2 C1 -122.79(9) 2_655 .
O2 Li2 C2 C3 -22.9(3) 2_655 .
O2 Li2 C2 C3 -115.84(15) . .
O1 Li2 C2 C3 94.36(19) . .
O1 Li2 C2 C3 109.55(16) 2_655 .
Li1 Li2 C2 C3 138.47(18) . .
Li1 Li2 C2 C3 72.78(19) 2_655 .
C8 Li2 C2 C3 -144.08(15) . .
C8 Li2 C2 C3 8.9(2) 2_655 .
Li3 Li2 C2 C3 -75.35(16) . .
C2 Li2 C2 C3 104.65(16) 2_655 .
O1 C2 C3 C4 172.04(13) . .
C1 C2 C3 C4 -8.0(2) . .
Li2 C2 C3 C4 114.19(17) . .
O1 C2 C3 C13 -10.4(2) . .
C1 C2 C3 C13 169.51(13) . .
Li2 C2 C3 C13 -68.3(2) . .
C2 C3 C4 C5 2.9(2) . .
C13 C3 C4 C5 -174.69(14) . .
C3 C4 C5 C6 3.1(2) . .
C3 C4 C5 C17 -178.45(14) . .
C4 C5 C6 C1 -3.9(2) . .
C17 C5 C6 C1 177.68(14) . .
C4 C5 C6 C18 175.16(14) . .
C17 C5 C6 C18 -3.2(2) . .
C2 C1 C6 C5 -1.3(2) . .
C7 C1 C6 C5 176.67(13) . .
C2 C1 C6 C18 179.65(14) . .
C7 C1 C6 C18 -2.4(2) . .
C6 C1 C7 C12 -74.70(19) . .
C2 C1 C7 C12 103.24(17) . .
C6 C1 C7 C8 94.94(17) . .
C2 C1 C7 C8 -87.12(18) . .
C6 C1 C7 Li1 -169.46(13) . .
C2 C1 C7 Li1 8.48(16) . .
O1 Li1 C7 C12 -137.05(12) . .
O1 Li1 C7 C12 148.21(16) 2_655 .
O3 Li1 C7 C12 -24.66(15) . .
Li2 Li1 C7 C12 167.27(11) . .
Li1 Li1 C7 C12 -157.23(15) 2_655 .
O1 Li1 C7 C8 102.11(12) . .
O1 Li1 C7 C8 27.37(17) 2_655 .
O3 Li1 C7 C8 -145.50(14) . .
Li2 Li1 C7 C8 46.43(10) . .
Li1 Li1 C7 C8 81.93(15) 2_655 .
O1 Li1 C7 C1 -17.10(11) . .
O1 Li1 C7 C1 -91.84(16) 2_655 .
O3 Li1 C7 C1 95.29(15) . .
Li2 Li1 C7 C1 -72.77(10) . .
Li1 Li1 C7 C1 -37.28(16) 2_655 .
Li3 O2 C8 C9 13.6(5) . .
Li2 O2 C8 C9 -117.59(13) . .
Li3 O2 C8 C7 -165.9(3) . .
Li2 O2 C8 C7 62.86(14) . .
Li3 O2 C8 Li2 131.2(4) . .
C12 C7 C8 O2 -176.47(13) . .
C1 C7 C8 O2 14.0(2) . .
Li1 C7 C8 O2 -82.75(14) . .
C12 C7 C8 C9 4.0(2) . .
C1 C7 C8 C9 -165.56(13) . .
Li1 C7 C8 C9 97.69(14) . .
C12 C7 C8 Li2 -136.73(14) . .
C1 C7 C8 Li2 53.75(14) . .
Li1 C7 C8 Li2 -43.00(10) . .
O2 Li2 C8 O2 -15.19(12) 2_655 .
O1 Li2 C8 O2 132.96(10) . .
O1 Li2 C8 O2 -149.89(12) 2_655 .
Li1 Li2 C8 O2 176.33(11) . .
Li1 Li2 C8 O2 162.52(11) 2_655 .
C8 Li2 C8 O2 -9.57(8) 2_655 .
Li3 Li2 C8 O2 -9.57(8) . .
C2 Li2 C8 O2 -120.67(14) 2_655 .
C2 Li2 C8 O2 109.53(10) . .
O2 Li2 C8 C9 83.00(17) 2_655 .
O2 Li2 C8 C9 98.19(18) . .
O1 Li2 C8 C9 -128.85(14) . .
O1 Li2 C8 C9 -51.7(2) 2_655 .
Li1 Li2 C8 C9 -85.49(17) . .
Li1 Li2 C8 C9 -99.29(17) 2_655 .
C8 Li2 C8 C9 88.62(16) 2_655 .
Li3 Li2 C8 C9 88.62(16) . .
C2 Li2 C8 C9 -22.5(2) 2_655 .
C2 Li2 C8 C9 -152.28(15) . .
O2 Li2 C8 C7 -144.00(8) 2_655 .
O2 Li2 C8 C7 -128.81(13) . .
O1 Li2 C8 C7 4.15(11) . .
O1 Li2 C8 C7 81.30(12) 2_655 .
Li1 Li2 C8 C7 47.51(10) . .
Li1 Li2 C8 C7 33.71(14) 2_655 .
C8 Li2 C8 C7 -138.38(9) 2_655 .
Li3 Li2 C8 C7 -138.38(9) . .
C2 Li2 C8 C7 110.52(13) 2_655 .
C2 Li2 C8 C7 -19.28(10) . .
O2 C8 C9 C10 176.57(14) . .
C7 C8 C9 C10 -3.9(2) . .
Li2 C8 C9 C10 119.60(18) . .
O2 C8 C9 C19 -5.2(2) . .
C7 C8 C9 C19 174.38(14) . .
Li2 C8 C9 C19 -62.1(2) . .
C8 C9 C10 C11 0.8(2) . .
C19 C9 C10 C11 -177.47(15) . .
C9 C10 C11 C12 2.4(2) . .
C9 C10 C11 C23 178.89(16) . .
C10 C11 C12 C7 -2.3(2) . .
C23 C11 C12 C7 -178.71(15) . .
C10 C11 C12 C24 173.95(15) . .
C23 C11 C12 C24 -2.4(2) . .
C8 C7 C12 C11 -0.8(2) . .
C1 C7 C12 C11 168.64(14) . .
Li1 C7 C12 C11 -94.99(16) . .
C8 C7 C12 C24 -177.07(14) . .
C1 C7 C12 C24 -7.6(2) . .
Li1 C7 C12 C24 88.74(15) . .
C4 C3 C13 C15 122.88(15) . .
C2 C3 C13 C15 -54.58(18) . .
C4 C3 C13 C16 -114.90(16) . .
C2 C3 C13 C16 67.65(19) . .
C4 C3 C13 C14 5.1(2) . .
C2 C3 C13 C14 -172.34(14) . .
C10 C9 C19 C20 -119.31(17) . .
C8 C9 C19 C20 62.51(19) . .
C10 C9 C19 C21 118.59(17) . .
C8 C9 C19 C21 -59.60(19) . .
C10 C9 C19 C22 0.0(2) . .
C8 C9 C19 C22 -178.18(16) . .
C28 O3 C25 C26 13.3(2) . .
Li1 O3 C25 C26 -178.47(17) . .
C28 O3 C25 C26A -25.9(8) . .
Li1 O3 C25 C26A 142.3(8) . .
O3 C25 C26 C27 -31.1(2) . .
C26A C25 C26 C27 62.7(7) . .
C25 C26 C27 C26A -65.9(8) . .
C25 C26 C27 C28 36.6(2) . .
C25 O3 C28 C27 10.5(2) . .
Li1 O3 C28 C27 -156.13(17) . .
C26A C27 C28 O3 9.6(8) . .
C26 C27 C28 O3 -29.6(2) . .
C32 O4 C29 C30 38.7(8) . .
C32A O4 C29 C30 20.4(11) . .
C29A O4 C29 C30 -84(4) . .
Li3 O4 C29 C30 -152.3(5) . .
O4 C29 C30 C31 -21.2(8) . .
C29 C30 C31 C32 -3.2(7) . .
C32A O4 C32 C31 67(2) . .
C29 O4 C32 C31 -39.7(8) . .
C29A O4 C32 C31 -29.5(11) . .
Li3 O4 C32 C31 154.4(4) . .
C30 C31 C32 O4 26.5(7) . .
C33 O5 C33 C34 12.50(10) 2_755 .
O5 C33 C34 C34 -31.7(2) . 2_755
C32 O4 C29A C30A -10.2(14) . .
C32A O4 C29A C30A -29.5(15) . .
C29 O4 C29A C30A 50(4) . .
Li3 O4 C29A C30A 166.9(8) . .
C31A C30A C29A O4 21.8(14) . .
C29A C30A C31A C32A -7.5(11) . .
C32 O4 C32A C31A -65(2) . .
C29 O4 C32A C31A 13.4(13) . .
C29A O4 C32A C31A 25.2(14) . .
Li3 O4 C32A C31A -175.5(5) . .
C30A C31A C32A O4 -10.1(11) . .
C28 C27 C26A C25 -24.4(13) . .
C26 C27 C26A C25 63.8(7) . .
O3 C25 C26A C27 30.5(12) . .
C26 C25 C26A C27 -66.7(8) . .
